data_9010022
loop_
_publ_author_name
'Chiari, G.'
'Gazzoni, G.'
'Craig, J. R.'
'Gibbs, G. V.'
'Louisnathan, S. J.'

_publ_section_title
;
 Two independent refinements of the structure of paracelsian, BaAl2Si2O8
 Sample: CLG refinement
;
_journal_name_full 'American Mineralogist'
_journal_page_first 969
_journal_page_last 974
_journal_volume 70
_journal_year 1985
_chemical_compound_source 'Benallt Mine, Carnarvonshire, U.K.'
_chemical_formula_sum 'Al2 Ba O8 Si2'
_chemical_name_mineral Paracelsian
_space_group_IT_number 14
_symmetry_space_group_name_Hall '-P 2yab'
_symmetry_space_group_name_H-M 'P 1 21/a 1'
_cell_angle_alpha 90
_cell_angle_beta 90.01
_cell_angle_gamma 90
_cell_length_a 9.065
_cell_length_b 9.568
_cell_length_c 8.578
_cell_formula_units_Z 4
_cell_volume 744.004
_database_code_amcsd 0000998
_exptl_crystal_density_diffrn 3.352
_cod_original_formula_sum 'Ba Al2 Si2 O8'
_cod_database_code 9010022

loop_
_space_group_symop_operation_xyz
x,y,z
1/2+x,1/2-y,z
1/2-x,1/2+y,-z
-x,-y,-z

loop_
_atom_site_label
_atom_site_fract_x
_atom_site_fract_y
_atom_site_fract_z
_atom_site_U_iso_or_equiv
Ba 0.89785 0.41174 0.25107 0.00800
Al1 0.06420 0.19390 0.57260 0.00500
Si1 0.06880 0.19940 0.94110 0.00400
Al2 0.22420 0.92140 0.93020 0.00500
Si2 0.23070 0.91670 0.56250 0.00500
O1o 0.19480 0.08980 0.99910 0.00800
O1m 0.19250 0.07250 0.50380 0.01100
O2o 0.12720 0.36050 0.95560 0.01000
O2m 0.13150 0.36420 0.54450 0.00800
O3o 0.92980 0.18480 0.05950 0.00800
O3m 0.90910 0.18440 0.44950 0.00500
O4 0.01880 0.16570 0.76420 0.01200
O5 0.29160 0.91080 0.73900 0.00900

loop_
_cod_related_entry_id
_cod_related_entry_database
_cod_related_entry_code
1 AMCSD 0000998
